data_1571756
loop_
_publ_author_name
'Li, Wei'
'Yu, Jing'
'Wang, Jing'
'Fan, Xuejing'
'Xu, Ximing'
'Wang, Hui'
'Xiong, Ying'
'Li, Xinyu'
'Zhang, Xiaomin'
'Zhang, Qianer'
'Qi, Xin'
'Pigeon, Pascal'
'Gu, Qing'
'Bruno-Colmenarez, Julia'
'Jaouen, G&#xe9;rard'
'McGlinchey, Michael J.'
'Qiu, Xue'
'You, Shu-Li'
'Li, Jing'
'Wang, Yong'

_publ_section_title
;
 How does ferrocene correlate with ferroptosis? Multiple approaches to
 explore ferrocene-appended GPX4 inhibitors as anticancer agents.
;
_journal_issue 27
_journal_name_full 'Chemical science'
_journal_page_first 10477
_journal_page_last 10490
_journal_paper_doi 10.1039/d4sc02002b
_journal_volume 15
_journal_year 2024
_chemical_formula_sum 'C29 H28 Cl2 Fe N2 O3'
_chemical_formula_weight 579.28
_space_group_crystal_system triclinic
_space_group_IT_number 2
_space_group_name_Hall '-P 1'
_space_group_name_H-M_alt 'P -1'
_atom_sites_solution_hydrogens mixed
_audit_creation_method SHELXL-2018/3
_audit_update_record
;
2023-11-28 deposited with the CCDC.	2024-05-31 downloaded from the CCDC.
;
_cell_angle_alpha 60.915(2)
_cell_angle_beta 76.060(2)
_cell_angle_gamma 73.339(2)
_cell_formula_units_Z 2
_cell_length_a 10.5013(3)
_cell_length_b 12.2497(4)
_cell_length_c 12.4905(4)
_cell_measurement_temperature 298(2)
_cell_volume 1335.26(8)
_computing_structure_refinement 'SHELXL-2018/3 (Sheldrick, 2018)'
_computing_structure_solution 'SHELXT 2014/5 (Sheldrick, 2014)'
_diffrn_ambient_temperature 298(2)
_diffrn_measured_fraction_theta_full 0.979
_diffrn_measured_fraction_theta_max 0.967
_diffrn_radiation_type CuK\a
_diffrn_radiation_wavelength 1.54186
_diffrn_reflns_av_R_equivalents 0.0322
_diffrn_reflns_av_unetI/netI 0.0306
_diffrn_reflns_Laue_measured_fraction_full 0.979
_diffrn_reflns_Laue_measured_fraction_max 0.967
_diffrn_reflns_limit_h_max 12
_diffrn_reflns_limit_h_min -5
_diffrn_reflns_limit_k_max 14
_diffrn_reflns_limit_k_min -14
_diffrn_reflns_limit_l_max 14
_diffrn_reflns_limit_l_min -14
_diffrn_reflns_number 9674
_diffrn_reflns_point_group_measured_fraction_full 0.979
_diffrn_reflns_point_group_measured_fraction_max 0.967
_diffrn_reflns_theta_full 67.686
_diffrn_reflns_theta_max 68.627
_diffrn_reflns_theta_min 4.080
_exptl_absorpt_coefficient_mu 6.645
_exptl_crystal_density_diffrn 1.441
_exptl_crystal_F_000 600
_refine_diff_density_max 0.740
_refine_diff_density_min -0.500
_refine_diff_density_rms 0.080
_refine_ls_extinction_method none
_refine_ls_goodness_of_fit_ref 1.047
_refine_ls_hydrogen_treatment mixed
_refine_ls_matrix_type full
_refine_ls_number_parameters 434
_refine_ls_number_reflns 4772
_refine_ls_number_restraints 73
_refine_ls_restrained_S_all 1.072
_refine_ls_R_factor_all 0.0671
_refine_ls_R_factor_gt 0.0631
_refine_ls_shift/su_max 0.000
_refine_ls_shift/su_mean 0.000
_refine_ls_structure_factor_coef Fsqd
_refine_ls_weighting_details 'w=1/[\s^2^(Fo^2^)+(0.1099P)^2^+1.2099P] where P=(Fo^2^+2Fc^2^)/3'
_refine_ls_weighting_scheme calc
_refine_ls_wR_factor_gt 0.1729
_refine_ls_wR_factor_ref 0.1771
_reflns_Friedel_coverage 0.000
_reflns_number_gt 4366
_reflns_number_total 4772
_reflns_threshold_expression 'I > 2\s(I)'
_cod_data_source_file d4sc02002b2.cif
_cod_data_source_block shelx_CCDC1
_cod_depositor_comments 'Adding full bibliography for 1571755--1571757.cif.'
_cod_database_code 1571756
_shelx_shelxl_version_number 2018/3
_shelx_space_group_comment
;
The symmetry employed for this shelxl refinement is uniquely defined
by the following loop, which should always be used as a source of
symmetry information in preference to the above space-group names.
They are only intended as comments.
;

loop_
_space_group_symop_operation_xyz
'x, y, z'
'-x, -y, -z'

loop_
_atom_site_label
_atom_site_type_symbol
_atom_site_fract_x
_atom_site_fract_y
_atom_site_fract_z
_atom_site_U_iso_or_equiv
_atom_site_adp_type
_atom_site_occupancy
_atom_site_site_symmetry_order
_atom_site_calc_flag
_atom_site_refinement_flags_posn
_atom_site_refinement_flags_adp
_atom_site_refinement_flags_occupancy
_atom_site_disorder_assembly
_atom_site_disorder_group
Fe1 Fe 0.86793(6) 0.68503(5) 0.08650(5) 0.0448(2) Uani 1 1 d . . . . .
Cl1A Cl 0.79864(14) -0.03560(10) 0.34749(12) 0.0655(4) Uani 0.873(4) 1 d D . P A 1
O2A O 0.7035(6) 0.0642(5) 0.1189(6) 0.0489(13) Uani 0.873(4) 1 d D . P A 1
C3A C 0.6210(5) 0.3244(5) 0.2589(5) 0.0397(14) Uani 0.873(4) 1 d D U P A 1
C4A C 0.6894(8) 0.2011(5) 0.3213(5) 0.0376(14) Uani 0.873(4) 1 d D . P A 1
H4A H 0.717362 0.174626 0.396939 0.045 Uiso 0.873(4) 1 calc R U P A 1
C5A C 0.7163(6) 0.1173(3) 0.2708(4) 0.0383(10) Uani 0.873(4) 1 d D U P A 1
C6A C 0.6715(6) 0.1553(5) 0.1570(5) 0.0391(12) Uani 0.873(4) 1 d D U P A 1
C7A C 0.6031(6) 0.2788(5) 0.0971(5) 0.0480(13) Uani 0.873(4) 1 d D . P A 1
H7A H 0.572854 0.305616 0.022349 0.058 Uiso 0.873(4) 1 calc R U P A 1
C8A C 0.5786(8) 0.3637(6) 0.1465(6) 0.0508(12) Uani 0.873(4) 1 d D . P A 1
H8A H 0.533635 0.447164 0.104129 0.061 Uiso 0.873(4) 1 calc R U P A 1
N2 N 0.5907(3) 0.4150(3) 0.3078(3) 0.0407(6) Uani 1 1 d D . . . .
Cl1B Cl 0.6369(8) 0.3376(7) -0.0808(7) 0.057(3) Uani 0.127(4) 1 d D . P A 2
O2B O 0.726(3) 0.081(3) 0.088(3) 0.056(14) Uani 0.127(4) 1 d D . P A 2
C3B C 0.6234(10) 0.3356(18) 0.2440(18) 0.034(8) Uani 0.127(4) 1 d D U P A 2
C4B C 0.6146(9) 0.373(2) 0.1217(17) 0.044(10) Uani 0.127(4) 1 d D U P A 2
H4B H 0.584517 0.459173 0.071712 0.052 Uiso 0.127(4) 1 calc R U P A 2
C5B C 0.6483(11) 0.2895(17) 0.0694(8) 0.033(7) Uani 0.127(4) 1 d D U P A 2
C6B C 0.695(3) 0.1564(17) 0.1418(17) 0.040(7) Uani 0.127(4) 1 d D U P A 2
C7B C 0.703(3) 0.1228(17) 0.2633(18) 0.041(6) Uani 0.127(4) 1 d D U P A 2
H7B H 0.732892 0.037083 0.314287 0.050 Uiso 0.127(4) 1 calc R U P A 2
C8B C 0.669(2) 0.2057(19) 0.315(2) 0.050(14) Uani 0.127(4) 1 d D U P A 2
H8B H 0.677128 0.174889 0.398093 0.060 Uiso 0.127(4) 1 calc R U P A 2
Cl2A Cl 0.2399(8) 0.3711(8) 0.4849(10) 0.116(3) Uani 0.61(2) 1 d D U P B 3
Cl2B Cl 0.2132(6) 0.3995(12) 0.4405(14) 0.152(4) Uani 0.39(2) 1 d D U P B 4
O1 O 0.9065(3) 0.3354(3) 0.3040(3) 0.0573(7) Uani 1 1 d . . . . .
O3 O 0.4305(3) 0.5355(3) 0.3854(4) 0.0767(10) Uani 1 1 d . . . . .
N1 N 0.8082(3) 0.3609(3) 0.4737(3) 0.0462(7) Uani 1 1 d . . . . .
C1 C 0.8157(3) 0.3862(3) 0.3555(3) 0.0375(7) Uani 1 1 d . . . . .
C2 C 0.6951(3) 0.4843(3) 0.2922(3) 0.0374(7) Uani 1 1 d . . . . .
C9A C 0.6642(9) 0.0997(8) 0.0032(7) 0.091(3) Uani 0.873(4) 1 d D . P A 1
H9A H 0.691870 0.028038 -0.014894 0.137 Uiso 0.873(4) 1 calc R U P A 1
H9B H 0.568575 0.126612 0.006591 0.137 Uiso 0.873(4) 1 calc R U P A 1
H9C H 0.705533 0.168530 -0.060287 0.137 Uiso 0.873(4) 1 calc R U P A 1
C9B C 0.625(4) 0.0448(15) 0.0639(10) 0.10(2) Uani 0.127(4) 1 d D . P A 2
H9D H 0.664797 -0.009978 0.024821 0.145 Uiso 0.127(4) 1 calc R U P A 2
H9E H 0.572768 0.000194 0.140096 0.145 Uiso 0.127(4) 1 calc DR U P A 2
H9F H 0.568724 0.119482 0.010396 0.145 Uiso 0.127(4) 1 calc R U P A 2
C10 C 0.9076(4) 0.2684(4) 0.5542(4) 0.0553(9) Uani 1 1 d . . . . .
H10A H 0.962865 0.312798 0.565057 0.066 Uiso 1 1 calc R U . . .
H10B H 0.965114 0.216014 0.516074 0.066 Uiso 1 1 calc R U . . .
C11 C 0.8422(5) 0.1834(5) 0.6799(4) 0.0603(10) Uani 1 1 d . . . . .
H11A H 0.910951 0.128723 0.733675 0.072 Uiso 1 1 calc R U . . .
H11B H 0.782086 0.236421 0.716320 0.072 Uiso 1 1 calc R U . . .
C12 C 0.7651(4) 0.1022(4) 0.6719(3) 0.0567(10) Uani 1 1 d . . . . .
C13 C 0.8304(5) -0.0087(5) 0.6597(4) 0.0673(12) Uani 1 1 d . . . . .
H13 H 0.922798 -0.034091 0.659366 0.081 Uiso 1 1 calc R U . . .
C14 C 0.7610(7) -0.0804(5) 0.6485(5) 0.0797(15) Uani 1 1 d . . . . .
H14 H 0.806452 -0.153667 0.640235 0.096 Uiso 1 1 calc R U . . .
C15 C 0.6247(7) -0.0452(6) 0.6491(5) 0.0885(17) Uani 1 1 d . . . . .
H15 H 0.577442 -0.094533 0.641960 0.106 Uiso 1 1 calc R U . . .
C16 C 0.5585(6) 0.0638(6) 0.6605(5) 0.0846(16) Uani 1 1 d . . . . .
H16 H 0.466108 0.088722 0.660193 0.102 Uiso 1 1 calc R U . . .
C17 C 0.6286(5) 0.1368(5) 0.6723(5) 0.0701(12) Uani 1 1 d . . . . .
H17 H 0.582680 0.209911 0.680709 0.084 Uiso 1 1 calc R U . . .
C18 C 0.7284(3) 0.5735(3) 0.1603(3) 0.0397(7) Uani 1 1 d . . . . .
C19 C 0.6663(4) 0.7065(3) 0.1039(4) 0.0469(8) Uani 1 1 d . . . . .
H19 H 0.602627 0.749656 0.143608 0.056 Uiso 1 1 calc R U . . .
C20 C 0.7186(5) 0.7602(4) -0.0218(4) 0.0596(10) Uani 1 1 d . . . . .
H20 H 0.696138 0.844906 -0.079350 0.072 Uiso 1 1 calc R U . . .
C21 C 0.8120(5) 0.6617(4) -0.0450(4) 0.0581(10) Uani 1 1 d . . . . .
H21 H 0.860474 0.671250 -0.120893 0.070 Uiso 1 1 calc R U . . .
C22 C 0.8192(4) 0.5482(4) 0.0649(3) 0.0466(8) Uani 1 1 d . . . . .
H22 H 0.873267 0.469952 0.074586 0.056 Uiso 1 1 calc R U . . .
C23 C 0.9697(5) 0.6473(5) 0.2234(5) 0.0719(13) Uani 1 1 d . . . . .
H23 H 0.952736 0.591452 0.306384 0.086 Uiso 1 1 calc R U . . .
C24 C 0.9139(5) 0.7804(6) 0.1638(6) 0.0811(17) Uani 1 1 d . . . . .
H24 H 0.853685 0.828092 0.200778 0.097 Uiso 1 1 calc R U . . .
C25 C 0.9674(7) 0.8259(6) 0.0381(7) 0.0936(19) Uani 1 1 d . . . . .
H25 H 0.948274 0.909710 -0.022150 0.112 Uiso 1 1 calc R U . . .
C26 C 1.0528(6) 0.7256(7) 0.0190(7) 0.0924(19) Uani 1 1 d . . . . .
H26 H 1.099755 0.730298 -0.056019 0.111 Uiso 1 1 calc R U . . .
C27 C 1.0560(5) 0.6172(6) 0.1313(6) 0.0785(16) Uani 1 1 d . . . . .
H27 H 1.107058 0.537028 0.144077 0.094 Uiso 1 1 calc R U . . .
C28 C 0.4656(4) 0.4479(4) 0.3572(4) 0.0573(10) Uani 1 1 d . . . . .
C29 C 0.3724(5) 0.3658(7) 0.3711(6) 0.094(2) Uani 1 1 d D . . . .
H29A H 0.420543 0.278640 0.394318 0.113 Uiso 0.61(2) 1 calc R U P B 3
H29B H 0.338380 0.397626 0.293414 0.113 Uiso 0.61(2) 1 calc R U P B 3
H29C H 0.411371 0.277032 0.419447 0.113 Uiso 0.39(2) 1 calc R U P B 4
H29D H 0.366103 0.377072 0.290021 0.113 Uiso 0.39(2) 1 calc R U P B 4
H1 H 0.740(5) 0.397(5) 0.505(4) 0.058(13) Uiso 1 1 d . . . . .
H2 H 0.656(4) 0.536(3) 0.329(3) 0.032(8) Uiso 1 1 d . . . . .

loop_
_atom_site_aniso_label
_atom_site_aniso_U_11
_atom_site_aniso_U_22
_atom_site_aniso_U_33
_atom_site_aniso_U_23
_atom_site_aniso_U_13
_atom_site_aniso_U_12
Fe1 0.0430(4) 0.0405(3) 0.0566(4) -0.0317(3) 0.0091(2) -0.0107(2)
Cl1A 0.0794(9) 0.0449(6) 0.0771(8) -0.0383(6) -0.0328(6) 0.0204(5)
O2A 0.055(2) 0.049(2) 0.055(3) -0.037(2) -0.003(2) -0.005(2)
C3A 0.037(3) 0.039(3) 0.049(2) -0.025(2) -0.002(2) -0.009(2)
C4A 0.032(3) 0.040(3) 0.048(3) -0.027(2) -0.006(2) -0.002(2)
C5A 0.033(2) 0.037(2) 0.050(2) -0.0267(18) -0.0018(17) -0.0037(17)
C6A 0.034(2) 0.044(2) 0.047(2) -0.0286(19) 0.0042(18) -0.0107(18)
C7A 0.060(4) 0.045(2) 0.046(2) -0.022(2) -0.012(3) -0.011(2)
C8A 0.062(3) 0.036(2) 0.057(3) -0.021(2) -0.020(3) -0.002(2)
N2 0.0327(14) 0.0404(14) 0.0590(16) -0.0333(13) 0.0009(12) -0.0067(11)
Cl1B 0.057(5) 0.059(4) 0.068(5) -0.042(4) -0.018(3) 0.002(3)
O2B 0.07(2) 0.08(2) 0.045(19) -0.042(17) 0.003(14) -0.030(16)
C3B 0.035(16) 0.038(12) 0.046(12) -0.031(11) 0.006(13) -0.019(12)
C4B 0.04(2) 0.049(16) 0.044(14) -0.026(13) -0.009(14) 0.005(14)
C5B 0.025(16) 0.051(11) 0.029(10) -0.023(8) 0.015(10) -0.023(11)
C6B 0.022(14) 0.050(10) 0.060(12) -0.029(10) -0.004(12) -0.018(10)
C7B 0.024(9) 0.030(8) 0.056(8) -0.017(7) -0.007(8) 0.011(8)
C8B 0.06(4) 0.048(17) 0.028(16) -0.010(11) 0.016(18) -0.02(2)
Cl2A 0.074(3) 0.112(3) 0.185(5) -0.101(3) 0.073(3) -0.061(2)
Cl2B 0.044(2) 0.129(5) 0.308(12) -0.116(6) -0.030(6) -0.009(3)
O1 0.0453(15) 0.0633(17) 0.0603(15) -0.0385(14) -0.0012(12) 0.0092(12)
O3 0.0413(16) 0.092(2) 0.132(3) -0.090(2) 0.0213(17) -0.0164(15)
N1 0.0365(16) 0.0563(18) 0.0491(16) -0.0298(14) 0.0008(13) -0.0076(13)
C1 0.0306(16) 0.0401(16) 0.0488(17) -0.0267(14) 0.0020(13) -0.0103(13)
C2 0.0343(17) 0.0388(16) 0.0497(18) -0.0319(15) 0.0009(13) -0.0047(13)
C9A 0.117(6) 0.097(5) 0.091(5) -0.073(5) -0.045(5) 0.019(4)
C9B 0.09(4) 0.07(3) 0.16(6) -0.07(4) 0.00(4) -0.03(3)
C10 0.040(2) 0.070(3) 0.059(2) -0.029(2) -0.0082(16) -0.0111(18)
C11 0.057(3) 0.073(3) 0.053(2) -0.029(2) -0.0084(18) -0.014(2)
C12 0.058(2) 0.061(2) 0.0422(18) -0.0183(17) 0.0016(16) -0.0159(19)
C13 0.069(3) 0.067(3) 0.056(2) -0.024(2) 0.000(2) -0.011(2)
C14 0.104(5) 0.064(3) 0.064(3) -0.027(2) 0.010(3) -0.026(3)
C15 0.105(5) 0.089(4) 0.080(3) -0.036(3) 0.011(3) -0.053(4)
C16 0.062(3) 0.104(4) 0.087(4) -0.038(3) 0.008(3) -0.039(3)
C17 0.059(3) 0.074(3) 0.073(3) -0.036(2) 0.013(2) -0.018(2)
C18 0.0361(17) 0.0414(17) 0.0512(18) -0.0307(15) -0.0005(14) -0.0070(13)
C19 0.0395(19) 0.0463(19) 0.058(2) -0.0295(17) -0.0035(15) -0.0040(14)
C20 0.066(3) 0.050(2) 0.055(2) -0.0188(18) -0.0095(19) -0.0064(19)
C21 0.072(3) 0.058(2) 0.047(2) -0.0305(18) 0.0033(18) -0.013(2)
C22 0.052(2) 0.0483(19) 0.053(2) -0.0374(17) 0.0038(16) -0.0116(16)
C23 0.067(3) 0.083(3) 0.094(3) -0.054(3) -0.013(2) -0.027(2)
C24 0.059(3) 0.093(4) 0.146(5) -0.100(4) -0.003(3) -0.014(3)
C25 0.095(4) 0.068(3) 0.128(5) -0.041(3) 0.000(4) -0.048(3)
C26 0.065(3) 0.102(4) 0.125(5) -0.066(4) 0.029(3) -0.043(3)
C27 0.046(3) 0.084(3) 0.136(5) -0.081(4) -0.008(3) -0.002(2)
C28 0.038(2) 0.065(2) 0.086(3) -0.052(2) 0.0075(18) -0.0133(17)
C29 0.054(3) 0.115(5) 0.153(6) -0.094(5) 0.024(3) -0.039(3)

loop_
_atom_type_symbol
_atom_type_description
_atom_type_scat_dispersion_real
_atom_type_scat_dispersion_imag
_atom_type_scat_source
C C 0.0181 0.0091 'International Tables Vol C Tables 4.2.6.8 and 6.1.1.4'
H H 0.0000 0.0000 'International Tables Vol C Tables 4.2.6.8 and 6.1.1.4'
N N 0.0311 0.0180 'International Tables Vol C Tables 4.2.6.8 and 6.1.1.4'
O O 0.0492 0.0322 'International Tables Vol C Tables 4.2.6.8 and 6.1.1.4'
Cl Cl 0.3639 0.7018 'International Tables Vol C Tables 4.2.6.8 and 6.1.1.4'
Fe Fe -1.1336 3.1974 'International Tables Vol C Tables 4.2.6.8 and 6.1.1.4'

loop_
_geom_angle_atom_site_label_1
_geom_angle_atom_site_label_2
_geom_angle_atom_site_label_3
_geom_angle
_geom_angle_site_symmetry_1
_geom_angle_site_symmetry_3
_geom_angle_publ_flag
C27 Fe1 C26 40.2(3) . . ?
C27 Fe1 C23 41.0(2) . . ?
C26 Fe1 C23 68.8(3) . . ?
C27 Fe1 C19 159.6(2) . . ?
C26 Fe1 C19 159.6(2) . . ?
C23 Fe1 C19 123.98(19) . . ?
C27 Fe1 C20 157.9(2) . . ?
C26 Fe1 C20 122.0(3) . . ?
C23 Fe1 C20 159.3(2) . . ?
C19 Fe1 C20 40.67(17) . . ?
C27 Fe1 C18 122.1(2) . . ?
C26 Fe1 C18 156.2(2) . . ?
C23 Fe1 C18 108.27(18) . . ?
C19 Fe1 C18 41.50(14) . . ?
C20 Fe1 C18 69.28(16) . . ?
C27 Fe1 C21 121.5(2) . . ?
C26 Fe1 C21 105.0(2) . . ?
C23 Fe1 C21 158.8(2) . . ?
C19 Fe1 C21 68.60(17) . . ?
C20 Fe1 C21 41.00(18) . . ?
C18 Fe1 C21 68.77(16) . . ?
C27 Fe1 C22 106.20(18) . . ?
C26 Fe1 C22 119.2(2) . . ?
C23 Fe1 C22 123.76(19) . . ?
C19 Fe1 C22 69.25(15) . . ?
C20 Fe1 C22 68.82(17) . . ?
C18 Fe1 C22 41.38(14) . . ?
C21 Fe1 C22 40.21(17) . . ?
C27 Fe1 C25 67.2(3) . . ?
C26 Fe1 C25 39.9(3) . . ?
C23 Fe1 C25 68.4(3) . . ?
C19 Fe1 C25 125.3(2) . . ?
C20 Fe1 C25 107.6(2) . . ?
C18 Fe1 C25 162.9(2) . . ?
C21 Fe1 C25 120.6(2) . . ?
C22 Fe1 C25 154.6(2) . . ?
C27 Fe1 C24 68.2(2) . . ?
C26 Fe1 C24 68.2(2) . . ?
C23 Fe1 C24 41.1(2) . . ?
C19 Fe1 C24 109.71(18) . . ?
C20 Fe1 C24 122.8(2) . . ?
C18 Fe1 C24 126.0(2) . . ?
C21 Fe1 C24 157.2(2) . . ?
C22 Fe1 C24 162.2(2) . . ?
C25 Fe1 C24 40.5(3) . . ?
C6A O2A C9A 116.4(5) . . ?
C4A C3A C8A 120.2(4) . . ?
C4A C3A N2 121.7(5) . . ?
C8A C3A N2 118.1(5) . . ?
C3A C4A C5A 119.7(5) . . ?
C3A C4A H4A 120.1 . . ?
C5A C4A H4A 120.1 . . ?
C4A C5A C6A 120.8(4) . . ?
C4A C5A Cl1A 120.3(4) . . ?
C6A C5A Cl1A 118.8(3) . . ?
O2A C6A C7A 127.2(5) . . ?
O2A C6A C5A 114.7(5) . . ?
C7A C6A C5A 118.1(4) . . ?
C6A C7A C8A 121.1(5) . . ?
C6A C7A H7A 119.5 . . ?
C8A C7A H7A 119.5 . . ?
C7A C8A C3A 120.1(5) . . ?
C7A C8A H8A 120.0 . . ?
C3A C8A H8A 120.0 . . ?
C28 N2 C3A 120.9(3) . . ?
C28 N2 C3B 123.0(4) . . ?
C28 N2 C2 118.9(3) . . ?
C3A N2 C2 119.9(3) . . ?
C3B N2 C2 116.7(4) . . ?
C6B O2B C9B 120.2(10) . . ?
C4B C3B C8B 115.9(10) . . ?
C4B C3B N2 128.1(14) . . ?
C8B C3B N2 116.0(13) . . ?
C3B C4B C5B 123.7(13) . . ?
C3B C4B H4B 118.1 . . ?
C5B C4B H4B 118.1 . . ?
C4B C5B C6B 120.6(11) . . ?
C4B C5B Cl1B 123.0(11) . . ?
C6B C5B Cl1B 116.5(11) . . ?
O2B C6B C7B 127.6(16) . . ?
O2B C6B C5B 118.4(14) . . ?
C7B C6B C5B 114.0(9) . . ?
C8B C7B C6B 125.4(14) . . ?
C8B C7B H7B 117.3 . . ?
C6B C7B H7B 117.3 . . ?
C7B C8B C3B 120.4(13) . . ?
C7B C8B H8B 119.8 . . ?
C3B C8B H8B 119.8 . . ?
C1 N1 C10 123.5(3) . . ?
C1 N1 H1 119(3) . . ?
C10 N1 H1 117(3) . . ?
O1 C1 N1 123.8(3) . . ?
O1 C1 C2 123.0(3) . . ?
N1 C1 C2 113.2(3) . . ?
C18 C2 N2 111.8(3) . . ?
C18 C2 C1 114.5(3) . . ?
N2 C2 C1 108.7(3) . . ?
C18 C2 H2 104(2) . . ?
N2 C2 H2 105(2) . . ?
C1 C2 H2 112(2) . . ?
O2A C9A H9A 109.5 . . ?
O2A C9A H9B 109.5 . . ?
H9A C9A H9B 109.5 . . ?
O2A C9A H9C 109.5 . . ?
H9A C9A H9C 109.5 . . ?
H9B C9A H9C 109.5 . . ?
O2B C9B H9D 109.5 . . ?
O2B C9B H9E 109.5 . . ?
H9D C9B H9E 109.5 . . ?
O2B C9B H9F 109.5 . . ?
H9D C9B H9F 109.5 . . ?
H9E C9B H9F 109.5 . . ?
N1 C10 C11 111.4(3) . . ?
N1 C10 H10A 109.3 . . ?
C11 C10 H10A 109.3 . . ?
N1 C10 H10B 109.3 . . ?
C11 C10 H10B 109.3 . . ?
H10A C10 H10B 108.0 . . ?
C12 C11 C10 112.5(3) . . ?
C12 C11 H11A 109.1 . . ?
C10 C11 H11A 109.1 . . ?
C12 C11 H11B 109.1 . . ?
C10 C11 H11B 109.1 . . ?
H11A C11 H11B 107.8 . . ?
C17 C12 C13 118.0(5) . . ?
C17 C12 C11 120.9(4) . . ?
C13 C12 C11 121.1(4) . . ?
C14 C13 C12 121.2(5) . . ?
C14 C13 H13 119.4 . . ?
C12 C13 H13 119.4 . . ?
C13 C14 C15 120.5(5) . . ?
C13 C14 H14 119.7 . . ?
C15 C14 H14 119.7 . . ?
C14 C15 C16 119.3(6) . . ?
C14 C15 H15 120.3 . . ?
C16 C15 H15 120.3 . . ?
C15 C16 C17 120.4(6) . . ?
C15 C16 H16 119.8 . . ?
C17 C16 H16 119.8 . . ?
C12 C17 C16 120.7(5) . . ?
C12 C17 H17 119.7 . . ?
C16 C17 H17 119.7 . . ?
C22 C18 C19 106.7(3) . . ?
C22 C18 C2 129.4(3) . . ?
C19 C18 C2 123.8(3) . . ?
C22 C18 Fe1 69.4(2) . . ?
C19 C18 Fe1 69.0(2) . . ?
C2 C18 Fe1 128.2(2) . . ?
C20 C19 C18 108.3(3) . . ?
C20 C19 Fe1 69.7(2) . . ?
C18 C19 Fe1 69.5(2) . . ?
C20 C19 H19 125.8 . . ?
C18 C19 H19 125.8 . . ?
Fe1 C19 H19 126.6 . . ?
C19 C20 C21 107.8(4) . . ?
C19 C20 Fe1 69.6(2) . . ?
C21 C20 Fe1 69.7(3) . . ?
C19 C20 H20 126.1 . . ?
C21 C20 H20 126.1 . . ?
Fe1 C20 H20 126.2 . . ?
C22 C21 C20 108.9(3) . . ?
C22 C21 Fe1 69.9(2) . . ?
C20 C21 Fe1 69.3(2) . . ?
C22 C21 H21 125.5 . . ?
C20 C21 H21 125.5 . . ?
Fe1 C21 H21 126.8 . . ?
C21 C22 C18 108.2(3) . . ?
C21 C22 Fe1 69.9(2) . . ?
C18 C22 Fe1 69.26(19) . . ?
C21 C22 H22 125.9 . . ?
C18 C22 H22 125.9 . . ?
Fe1 C22 H22 126.5 . . ?
C27 C23 C24 106.3(5) . . ?
C27 C23 Fe1 68.9(3) . . ?
C24 C23 Fe1 70.1(3) . . ?
C27 C23 H23 126.8 . . ?
C24 C23 H23 126.8 . . ?
Fe1 C23 H23 125.8 . . ?
C25 C24 C23 107.1(5) . . ?
C25 C24 Fe1 69.5(3) . . ?
C23 C24 Fe1 68.9(2) . . ?
C25 C24 H24 126.4 . . ?
C23 C24 H24 126.4 . . ?
Fe1 C24 H24 126.7 . . ?
C26 C25 C24 109.1(6) . . ?
C26 C25 Fe1 69.4(3) . . ?
C24 C25 Fe1 70.0(3) . . ?
C26 C25 H25 125.4 . . ?
C24 C25 H25 125.4 . . ?
Fe1 C25 H25 126.7 . . ?
C27 C26 C25 107.9(6) . . ?
C27 C26 Fe1 69.5(3) . . ?
C25 C26 Fe1 70.6(3) . . ?
C27 C26 H26 126.1 . . ?
C25 C26 H26 126.1 . . ?
Fe1 C26 H26 125.4 . . ?
C26 C27 C23 109.6(5) . . ?
C26 C27 Fe1 70.3(3) . . ?
C23 C27 Fe1 70.1(3) . . ?
C26 C27 H27 125.2 . . ?
C23 C27 H27 125.2 . . ?
Fe1 C27 H27 125.9 . . ?
O3 C28 N2 123.6(4) . . ?
O3 C28 C29 123.8(4) . . ?
N2 C28 C29 112.6(3) . . ?
C28 C29 Cl2B 114.2(5) . . ?
C28 C29 Cl2A 108.6(4) . . ?
C28 C29 H29A 110.0 . . ?
Cl2A C29 H29A 110.0 . . ?
C28 C29 H29B 110.0 . . ?
Cl2A C29 H29B 110.0 . . ?
H29A C29 H29B 108.4 . . ?
C28 C29 H29C 108.7 . . ?
Cl2B C29 H29C 108.7 . . ?
C28 C29 H29D 108.7 . . ?
Cl2B C29 H29D 108.7 . . ?
H29C C29 H29D 107.6 . . ?

loop_
_geom_bond_atom_site_label_1
_geom_bond_atom_site_label_2
_geom_bond_distance
_geom_bond_site_symmetry_2
_geom_bond_publ_flag
Fe1 C27 2.011(5) . ?
Fe1 C26 2.021(5) . ?
Fe1 C23 2.028(5) . ?
Fe1 C19 2.028(4) . ?
Fe1 C20 2.029(4) . ?
Fe1 C18 2.034(3) . ?
Fe1 C21 2.035(4) . ?
Fe1 C22 2.035(4) . ?
Fe1 C25 2.037(5) . ?
Fe1 C24 2.043(4) . ?
Cl1A C5A 1.703(3) . ?
O2A C6A 1.344(5) . ?
O2A C9A 1.422(6) . ?
C3A C4A 1.381(7) . ?
C3A C8A 1.387(7) . ?
C3A N2 1.439(5) . ?
C4A C5A 1.381(6) . ?
C4A H4A 0.9300 . ?
C5A C6A 1.419(6) . ?
C6A C7A 1.379(7) . ?
C7A C8A 1.387(7) . ?
C7A H7A 0.9300 . ?
C8A H8A 0.9300 . ?
N2 C28 1.348(5) . ?
N2 C3B 1.459(9) . ?
N2 C2 1.493(4) . ?
Cl1B C5B 1.696(5) . ?
O2B C6B 1.324(9) . ?
O2B C9B 1.398(10) . ?
C3B C4B 1.384(12) . ?
C3B C8B 1.395(12) . ?
C4B C5B 1.391(11) . ?
C4B H4B 0.9300 . ?
C5B C6B 1.428(11) . ?
C6B C7B 1.382(12) . ?
C7B C8B 1.379(12) . ?
C7B H7B 0.9300 . ?
C8B H8B 0.9300 . ?
Cl2A C29 1.744(4) . ?
Cl2B C29 1.723(5) . ?
O1 C1 1.211(4) . ?
O3 C28 1.220(5) . ?
N1 C1 1.340(5) . ?
N1 C10 1.450(5) . ?
N1 H1 0.84(5) . ?
C1 C2 1.536(5) . ?
C2 C18 1.491(5) . ?
C2 H2 0.91(4) . ?
C9A H9A 0.9600 . ?
C9A H9B 0.9600 . ?
C9A H9C 0.9600 . ?
C9B H9D 0.9600 . ?
C9B H9E 0.9600 . ?
C9B H9F 0.9600 . ?
C10 C11 1.523(6) . ?
C10 H10A 0.9700 . ?
C10 H10B 0.9700 . ?
C11 C12 1.501(6) . ?
C11 H11A 0.9700 . ?
C11 H11B 0.9700 . ?
C12 C17 1.373(7) . ?
C12 C13 1.398(7) . ?
C13 C14 1.363(8) . ?
C13 H13 0.9300 . ?
C14 C15 1.371(9) . ?
C14 H14 0.9300 . ?
C15 C16 1.375(9) . ?
C15 H15 0.9300 . ?
C16 C17 1.386(8) . ?
C16 H16 0.9300 . ?
C17 H17 0.9300 . ?
C18 C22 1.438(5) . ?
C18 C19 1.439(5) . ?
C19 C20 1.410(6) . ?
C19 H19 0.9300 . ?
C20 C21 1.423(6) . ?
C20 H20 0.9300 . ?
C21 C22 1.399(6) . ?
C21 H21 0.9300 . ?
C22 H22 0.9300 . ?
C23 C27 1.414(8) . ?
C23 C24 1.427(8) . ?
C23 H23 0.9300 . ?
C24 C25 1.412(9) . ?
C24 H24 0.9300 . ?
C25 C26 1.386(9) . ?
C25 H25 0.9300 . ?
C26 C27 1.385(9) . ?
C26 H26 0.9300 . ?
C27 H27 0.9300 . ?
C28 C29 1.520(6) . ?
C29 H29A 0.9700 . ?
C29 H29B 0.9700 . ?
C29 H29C 0.9700 . ?
C29 H29D 0.9700 . ?

loop_
_geom_hbond_atom_site_label_D
_geom_hbond_atom_site_label_H
_geom_hbond_atom_site_label_A
_geom_hbond_distance_DH
_geom_hbond_distance_HA
_geom_hbond_distance_DA
_geom_hbond_angle_DHA
_geom_hbond_site_symmetry_A
_geom_hbond_publ_flag
N1 H1 O3 0.84(5) 2.20(5) 3.035(4) 171(4) 2_666 yes

loop_
_geom_torsion_atom_site_label_1
_geom_torsion_atom_site_label_2
_geom_torsion_atom_site_label_3
_geom_torsion_atom_site_label_4
_geom_torsion
_geom_torsion_site_symmetry_1
_geom_torsion_site_symmetry_2
_geom_torsion_site_symmetry_3
_geom_torsion_site_symmetry_4
_geom_torsion_publ_flag
C8A C3A C4A C5A 0.4(9) . . . . ?
N2 C3A C4A C5A 180.0(5) . . . . ?
C3A C4A C5A C6A -1.6(8) . . . . ?
C3A C4A C5A Cl1A -179.1(5) . . . . ?
C9A O2A C6A C7A 1.0(10) . . . . ?
C9A O2A C6A C5A -178.0(6) . . . . ?
C4A C5A C6A O2A -179.5(5) . . . . ?
Cl1A C5A C6A O2A -1.9(7) . . . . ?
C4A C5A C6A C7A 1.4(8) . . . . ?
Cl1A C5A C6A C7A 179.0(5) . . . . ?
O2A C6A C7A C8A -179.0(6) . . . . ?
C5A C6A C7A C8A 0.0(9) . . . . ?
C6A C7A C8A C3A -1.1(11) . . . . ?
C4A C3A C8A C7A 0.9(10) . . . . ?
N2 C3A C8A C7A -178.7(6) . . . . ?
C4A C3A N2 C28 -105.2(6) . . . . ?
C8A C3A N2 C28 74.4(7) . . . . ?
C4A C3A N2 C2 81.2(6) . . . . ?
C8A C3A N2 C2 -99.1(6) . . . . ?
C28 N2 C3B C4B 84.6(10) . . . . ?
C2 N2 C3B C4B -81.7(9) . . . . ?
C28 N2 C3B C8B -95.4(10) . . . . ?
C2 N2 C3B C8B 98.3(9) . . . . ?
C8B C3B C4B C5B 0.0(5) . . . . ?
N2 C3B C4B C5B -180.0(3) . . . . ?
C3B C4B C5B C6B 0.1(6) . . . . ?
C3B C4B C5B Cl1B -180.0(3) . . . . ?
C9B O2B C6B C7B 103(2) . . . . ?
C9B O2B C6B C5B -77(2) . . . . ?
C4B C5B C6B O2B -179.8(3) . . . . ?
Cl1B C5B C6B O2B 0.2(4) . . . . ?
C4B C5B C6B C7B -0.2(5) . . . . ?
Cl1B C5B C6B C7B 179.8(3) . . . . ?
O2B C6B C7B C8B 179.8(3) . . . . ?
C5B C6B C7B C8B 0.3(5) . . . . ?
C6B C7B C8B C3B -0.2(6) . . . . ?
C4B C3B C8B C7B 0.0(5) . . . . ?
N2 C3B C8B C7B 180.0(3) . . . . ?
C10 N1 C1 O1 -0.7(6) . . . . ?
C10 N1 C1 C2 177.8(3) . . . . ?
C28 N2 C2 C18 -106.7(4) . . . . ?
C3A N2 C2 C18 67.0(5) . . . . ?
C3B N2 C2 C18 60.3(10) . . . . ?
C28 N2 C2 C1 126.0(4) . . . . ?
C3A N2 C2 C1 -60.4(5) . . . . ?
C3B N2 C2 C1 -67.1(10) . . . . ?
O1 C1 C2 C18 -38.2(5) . . . . ?
N1 C1 C2 C18 143.3(3) . . . . ?
O1 C1 C2 N2 87.6(4) . . . . ?
N1 C1 C2 N2 -90.9(3) . . . . ?
C1 N1 C10 C11 -134.4(4) . . . . ?
N1 C10 C11 C12 64.4(5) . . . . ?
C10 C11 C12 C17 -99.1(5) . . . . ?
C10 C11 C12 C13 78.8(5) . . . . ?
C17 C12 C13 C14 0.1(7) . . . . ?
C11 C12 C13 C14 -177.8(4) . . . . ?
C12 C13 C14 C15 -0.2(7) . . . . ?
C13 C14 C15 C16 0.4(8) . . . . ?
C14 C15 C16 C17 -0.6(9) . . . . ?
C13 C12 C17 C16 -0.3(7) . . . . ?
C11 C12 C17 C16 177.7(4) . . . . ?
C15 C16 C17 C12 0.6(8) . . . . ?
N2 C2 C18 C22 -83.3(4) . . . . ?
C1 C2 C18 C22 40.8(5) . . . . ?
N2 C2 C18 C19 94.0(4) . . . . ?
C1 C2 C18 C19 -141.8(3) . . . . ?
N2 C2 C18 Fe1 -177.2(2) . . . . ?
C1 C2 C18 Fe1 -53.0(4) . . . . ?
C22 C18 C19 C20 -0.3(4) . . . . ?
C2 C18 C19 C20 -178.2(3) . . . . ?
Fe1 C18 C19 C20 59.1(3) . . . . ?
C22 C18 C19 Fe1 -59.4(2) . . . . ?
C2 C18 C19 Fe1 122.8(3) . . . . ?
C18 C19 C20 C21 0.5(5) . . . . ?
Fe1 C19 C20 C21 59.5(3) . . . . ?
C18 C19 C20 Fe1 -58.9(3) . . . . ?
C19 C20 C21 C22 -0.6(5) . . . . ?
Fe1 C20 C21 C22 58.8(3) . . . . ?
C19 C20 C21 Fe1 -59.4(3) . . . . ?
C20 C21 C22 C18 0.4(5) . . . . ?
Fe1 C21 C22 C18 58.8(3) . . . . ?
C20 C21 C22 Fe1 -58.4(3) . . . . ?
C19 C18 C22 C21 -0.1(4) . . . . ?
C2 C18 C22 C21 177.6(4) . . . . ?
Fe1 C18 C22 C21 -59.2(3) . . . . ?
C19 C18 C22 Fe1 59.2(2) . . . . ?
C2 C18 C22 Fe1 -123.1(4) . . . . ?
C27 C23 C24 C25 0.4(5) . . . . ?
Fe1 C23 C24 C25 -59.2(4) . . . . ?
C27 C23 C24 Fe1 59.6(3) . . . . ?
C23 C24 C25 C26 0.3(6) . . . . ?
Fe1 C24 C25 C26 -58.5(4) . . . . ?
C23 C24 C25 Fe1 58.9(3) . . . . ?
C24 C25 C26 C27 -0.9(7) . . . . ?
Fe1 C25 C26 C27 -59.8(4) . . . . ?
C24 C25 C26 Fe1 58.9(4) . . . . ?
C25 C26 C27 C23 1.1(7) . . . . ?
Fe1 C26 C27 C23 -59.3(4) . . . . ?
C25 C26 C27 Fe1 60.5(4) . . . . ?
C24 C23 C27 C26 -0.9(6) . . . . ?
Fe1 C23 C27 C26 59.5(4) . . . . ?
C24 C23 C27 Fe1 -60.4(3) . . . . ?
C3A N2 C28 O3 -170.3(5) . . . . ?
C3B N2 C28 O3 -162.8(11) . . . . ?
C2 N2 C28 O3 3.3(7) . . . . ?
C3A N2 C28 C29 8.4(7) . . . . ?
C3B N2 C28 C29 15.9(12) . . . . ?
C2 N2 C28 C29 -178.0(4) . . . . ?
O3 C28 C29 Cl2B -4.1(10) . . . . ?
N2 C28 C29 Cl2B 177.2(7) . . . . ?
O3 C28 C29 Cl2A -24.0(9) . . . . ?
N2 C28 C29 Cl2A 157.3(6) . . . . ?
